data_7125930
loop_
_publ_author_name
'Wilson, Richard E.'
'Carter, Tyler J.'
'Autillo, Matthieu'
'Stegman, Samantha'

_publ_section_title
;
 Thiocyanate complexes of the lanthanides, Am and Cm.
;
_journal_issue 17
_journal_name_full 'Chemical communications (Cambridge, England)'
_journal_page_first 2622
_journal_page_last 2625
_journal_paper_doi 10.1039/c9cc07612c
_journal_volume 56
_journal_year 2020
_chemical_formula_sum 'C39 H0 Cm N11 O3 S7'
_chemical_formula_weight 1142.92
_space_group_crystal_system cubic
_space_group_IT_number 221
_space_group_name_Hall '-P 4 2 3'
_space_group_name_H-M_alt 'P m -3 m'
_audit_creation_method SHELXL-2014/7
_audit_update_record
;
2019-09-26 deposited with the CCDC.	2020-01-13 downloaded from the CCDC.
;
_cell_angle_alpha 90
_cell_angle_beta 90
_cell_angle_gamma 90
_cell_formula_units_Z 1
_cell_length_a 11.3752(11)
_cell_length_b 11.3752(11)
_cell_length_c 11.3752(11)
_cell_measurement_reflns_used 19756
_cell_measurement_temperature 100(2)
_cell_measurement_theta_max 30.631
_cell_measurement_theta_min 1.790
_cell_volume 1471.9(2)
_computing_structure_refinement 'SHELXL-2014/7 (Sheldrick, 2014)'
_diffrn_ambient_temperature 100(2)
_diffrn_measured_fraction_theta_full 1.000
_diffrn_measured_fraction_theta_max 0.988
_diffrn_measurement_device_type 'BRUKER APEX II'
_diffrn_measurement_method '0.5 deg w/scans'
_diffrn_radiation_type MoK\a
_diffrn_radiation_wavelength 0.71073
_diffrn_reflns_av_R_equivalents 0.0554
_diffrn_reflns_av_unetI/netI 0.0160
_diffrn_reflns_Laue_measured_fraction_full 1.000
_diffrn_reflns_Laue_measured_fraction_max 0.988
_diffrn_reflns_limit_h_max 15
_diffrn_reflns_limit_h_min -15
_diffrn_reflns_limit_k_max 16
_diffrn_reflns_limit_k_min -16
_diffrn_reflns_limit_l_max 15
_diffrn_reflns_limit_l_min -15
_diffrn_reflns_number 19756
_diffrn_reflns_point_group_measured_fraction_full 1.000
_diffrn_reflns_point_group_measured_fraction_max 0.988
_diffrn_reflns_theta_full 25.242
_diffrn_reflns_theta_max 30.631
_diffrn_reflns_theta_min 1.790
_exptl_absorpt_coefficient_mu 1.670
_exptl_absorpt_correction_T_max 0.7461
_exptl_absorpt_correction_T_min 0.6164
_exptl_absorpt_correction_type multi-scan
_exptl_absorpt_process_details SADABS
_exptl_crystal_colour yellow
_exptl_crystal_density_diffrn 1.289
_exptl_crystal_description block
_exptl_crystal_F_000 543
_exptl_crystal_size_max 0.350
_exptl_crystal_size_mid 0.175
_exptl_crystal_size_min 0.125
_refine_diff_density_max 1.960
_refine_diff_density_min -1.735
_refine_diff_density_rms 0.211
_refine_ls_extinction_method none
_refine_ls_goodness_of_fit_ref 1.476
_refine_ls_hydrogen_treatment undef
_refine_ls_matrix_type full
_refine_ls_number_parameters 33
_refine_ls_number_reflns 513
_refine_ls_number_restraints 20
_refine_ls_restrained_S_all 1.476
_refine_ls_R_factor_all 0.0435
_refine_ls_R_factor_gt 0.0435
_refine_ls_shift/su_max 0.000
_refine_ls_shift/su_mean 0.000
_refine_ls_structure_factor_coef Fsqd
_refine_ls_weighting_details 'w=1/[\s^2^(Fo^2^)+(0.1035P)^2^] where P=(Fo^2^+2Fc^2^)/3'
_refine_ls_weighting_scheme calc
_refine_ls_wR_factor_gt 0.1500
_refine_ls_wR_factor_ref 0.1500
_reflns_Friedel_coverage 0.000
_reflns_number_gt 513
_reflns_number_total 513
_reflns_threshold_expression 'I > 2\s(I)'
_cod_data_source_file c9cc07612c2.cif
_cod_data_source_block rew_CCDC1
_cod_depositor_comments 'Adding full bibliography for 7125915--7125930.cif.'
_cod_original_cell_volume 1471.9(4)
_cod_database_code 7125930
_shelx_shelxl_version_number 2014/7
_shelx_space_group_comment
;
The symmetry employed for this shelxl refinement is uniquely defined
by the following loop, which should always be used as a source of
symmetry information in preference to the above space-group names.
They are only intended as comments.
;
_shelx_estimated_absorpt_t_min 0.592
_shelx_estimated_absorpt_t_max 0.818

loop_
_space_group_symop_operation_xyz
'x, y, z'
'x, -z, y'
'x, -y, -z'
'x, z, -y'
'z, y, -x'
'z, x, y'
'z, -y, x'
'z, -x, -y'
'-x, y, -z'
'y, x, -z'
'y, z, x'
'-y, -x, -z'
'-y, z, -x'
'-y, x, z'
'-y, -z, x'
'-x, z, y'
'-x, -y, z'
'-x, -z, -y'
'-z, y, x'
'-z, -x, y'
'-z, -y, -x'
'-z, x, -y'
'y, -x, z'
'y, -z, -x'
'-x, -y, -z'
'-x, z, -y'
'-x, y, z'
'-x, -z, y'
'-z, -y, x'
'-z, -x, -y'
'-z, y, -x'
'-z, x, y'
'x, -y, z'
'-y, -x, z'
'-y, -z, -x'
'y, x, z'
'y, -z, x'
'y, -x, -z'
'y, z, -x'
'x, -z, -y'
'x, y, -z'
'x, z, y'
'z, -y, -x'
'z, x, -y'
'z, y, x'
'z, -x, y'
'-y, x, -z'
'-y, z, x'

loop_
_atom_site_label
_atom_site_type_symbol
_atom_site_fract_x
_atom_site_fract_y
_atom_site_fract_z
_atom_site_U_iso_or_equiv
_atom_site_adp_type
_atom_site_occupancy
_atom_site_site_symmetry_order
_atom_site_calc_flag
_atom_site_refinement_flags_posn
_atom_site_refinement_flags_adp
_atom_site_refinement_flags_occupancy
Cm1 Cm 0.0000 0.0000 0.0000 0.0155(3) Uani 1 48 d S T P
S1 S 0.2610(3) 0.2610(3) 0.2610(3) 0.090(3) Uani 0.8752 6 d S T P
N1 N 0.1256(10) 0.1256(10) 0.1256(10) 0.078(7) Uani 0.8752 6 d S T P
C1 C 0.1822(11) 0.1822(11) 0.1822(11) 0.070(7) Uani 0.8752 6 d S T P
N2 N 0.5000 0.5000 0.5000 0.026(5) Uani 1 48 d S T P
C2 C 0.409(2) 0.5000 0.409(2) 0.043(8) Uani 0.3333 4 d S T P
C3 C 0.5000 0.5000 0.276(2) 0.060(8) Uani 0.6666 8 d S T P
O1 O 0.5000 0.5000 0.0000 0.072(8) Uani 1 16 d S T P
N3 N 0.0000 0.0000 0.5000 0.119(13) Uani 1 16 d DS TU P
C4 C 0.0798(15) 0.0000 0.4019(14) 0.132(13) Uani 0.5 2 d DS TU P
C5 C 0.173(3) 0.0000 0.5000 0.182(14) Uani 1 4 d DS TU P

loop_
_atom_site_aniso_label
_atom_site_aniso_U_11
_atom_site_aniso_U_22
_atom_site_aniso_U_33
_atom_site_aniso_U_23
_atom_site_aniso_U_13
_atom_site_aniso_U_12
Cm1 0.0155(3) 0.0155(3) 0.0155(3) 0.000 0.000 0.000
S1 0.090(3) 0.090(3) 0.090(3) -0.0303(19) -0.0303(19) -0.0303(19)
N1 0.078(7) 0.078(7) 0.078(7) -0.023(6) -0.023(6) -0.023(6)
C1 0.070(7) 0.070(7) 0.070(7) -0.023(6) -0.023(6) -0.023(6)
N2 0.026(5) 0.026(5) 0.026(5) 0.000 0.000 0.000
C2 0.045(11) 0.040(16) 0.045(11) 0.000 -0.019(14) 0.000
C3 0.078(14) 0.078(14) 0.023(10) 0.000 0.000 0.000
O1 0.061(9) 0.061(9) 0.09(2) 0.000 0.000 0.000
N3 0.15(2) 0.15(2) 0.050(16) 0.000 0.000 0.000
C4 0.18(3) 0.14(2) 0.081(18) 0.000 -0.031(19) 0.000
C5 0.24(3) 0.15(2) 0.16(2) 0.000 0.000 0.000

loop_
_atom_type_symbol
_atom_type_description
_atom_type_scat_dispersion_real
_atom_type_scat_dispersion_imag
_atom_type_scat_source
C C 0.0033 0.0016 'International Tables Vol C Tables 4.2.6.8 and 6.1.1.4'
H H 0.0000 0.0000 'International Tables Vol C Tables 4.2.6.8 and 6.1.1.4'
N N 0.0061 0.0033 'International Tables Vol C Tables 4.2.6.8 and 6.1.1.4'
O O 0.0106 0.0060 'International Tables Vol C Tables 4.2.6.8 and 6.1.1.4'
Cm Cm -7.3248 4.6980 'International Tables Vol C Tables 4.2.6.8 and 6.1.1.4'
S S 0.1246 0.1234 'International Tables Vol C Tables 4.2.6.8 and 6.1.1.4'

loop_
_geom_angle_atom_site_label_1
_geom_angle_atom_site_label_2
_geom_angle_atom_site_label_3
_geom_angle
_geom_angle_site_symmetry_1
_geom_angle_site_symmetry_3
N1 Cm1 N1 70.5 25 28
N1 Cm1 N1 109.5 25 4
N1 Cm1 N1 180.0(8) 28 4
N1 Cm1 N1 109.5 25 27
N1 Cm1 N1 70.5 28 27
N1 Cm1 N1 109.5 4 27
N1 Cm1 N1 109.5 25 2
N1 Cm1 N1 70.529(1) 28 2
N1 Cm1 N1 109.471(1) 4 2
N1 Cm1 N1 109.5 27 2
N1 Cm1 N1 70.5 25 26
N1 Cm1 N1 109.471(1) 28 26
N1 Cm1 N1 70.529(1) 4 26
N1 Cm1 N1 70.5 27 26
N1 Cm1 N1 180.0(4) 2 26
N1 Cm1 N1 70.5 25 3
N1 Cm1 N1 109.5 28 3
N1 Cm1 N1 70.5 4 3
N1 Cm1 N1 180.0(4) 27 3
N1 Cm1 N1 70.5 2 3
N1 Cm1 N1 109.5 26 3
N1 Cm1 N1 180.0(8) 25 .
N1 Cm1 N1 109.5 28 .
N1 Cm1 N1 70.5 4 .
N1 Cm1 N1 70.5 27 .
N1 Cm1 N1 70.5 2 .
N1 Cm1 N1 109.5 26 .
N1 Cm1 N1 109.5 3 .
N1 Cm1 C1 180.0(8) 25 .
N1 Cm1 C1 109.5 28 .
N1 Cm1 C1 70.5 4 .
N1 Cm1 C1 70.5 27 .
N1 Cm1 C1 70.5 2 .
N1 Cm1 C1 109.5 26 .
N1 Cm1 C1 109.5 3 .
N1 Cm1 C1 0.0(2) . .
N1 Cm1 C1 0.0(8) 25 25
N1 Cm1 C1 70.5 28 25
N1 Cm1 C1 109.5 4 25
N1 Cm1 C1 109.5 27 25
N1 Cm1 C1 109.5 2 25
N1 Cm1 C1 70.5 26 25
N1 Cm1 C1 70.5 3 25
N1 Cm1 C1 180.0(5) . 25
C1 Cm1 C1 180.0(6) . 25
N1 Cm1 C1 70.5 25 28
N1 Cm1 C1 0.0(7) 28 28
N1 Cm1 C1 180.0(5) 4 28
N1 Cm1 C1 70.529(1) 27 28
N1 Cm1 C1 70.5 2 28
N1 Cm1 C1 109.5 26 28
N1 Cm1 C1 109.471(1) 3 28
N1 Cm1 C1 109.5 . 28
C1 Cm1 C1 109.471(1) . 28
C1 Cm1 C1 70.5 25 28
N1 Cm1 C1 109.5 25 4
N1 Cm1 C1 180.0(5) 28 4
N1 Cm1 C1 0.0(3) 4 4
N1 Cm1 C1 109.471(1) 27 4
N1 Cm1 C1 109.5 2 4
N1 Cm1 C1 70.5 26 4
N1 Cm1 C1 70.529(1) 3 4
N1 Cm1 C1 70.5 . 4
C1 Cm1 C1 70.5 . 4
C1 Cm1 C1 109.471(1) 25 4
C1 Cm1 C1 180.0(6) 28 4
C1 N1 Cm1 180(2) . .
N1 C1 S1 180(3) . .
N1 C1 Cm1 0.0(17) . .
S1 C1 Cm1 180.0(16) . .
C2 N2 C2 120.000(1) . 35_666
C2 N2 C2 180.0 . 25_666
C2 N2 C2 60.000(2) 35_666 25_666
C2 N2 C2 60.000(2) . 11
C2 N2 C2 180.0 35_666 11
C2 N2 C2 120.000(2) 25_666 11
C2 N2 C2 120.000(2) . 28_665
C2 N2 C2 60.000(2) 35_666 28_665
C2 N2 C2 60.000(2) 25_666 28_665
C2 N2 C2 120.000(2) 11 28_665
C2 N2 C2 60.000(2) . 4_556
C2 N2 C2 120.000(2) 35_666 4_556
C2 N2 C2 120.000(2) 25_666 4_556
C2 N2 C2 60.000(2) 11 4_556
C2 N2 C2 180.0 28_665 4_556
C2 N2 C2 60.000(2) . 2_565
C2 N2 C2 60.000(2) 35_666 2_565
C2 N2 C2 120.000(2) 25_666 2_565
C2 N2 C2 120.000(2) 11 2_565
C2 N2 C2 90.000(1) 28_665 2_565
C2 N2 C2 90.000(3) 4_556 2_565
C2 N2 C2 90.000(2) . 27_655
C2 N2 C2 120.000(2) 35_666 27_655
C2 N2 C2 90.000(4) 25_666 27_655
C2 N2 C2 60.000(2) 11 27_655
C2 N2 C2 60.000(2) 28_665 27_655
C2 N2 C2 120.0 4_556 27_655
C2 N2 C2 120.000(2) 2_565 27_655
C2 N2 C2 90.000(3) . 3_566
C2 N2 C2 60.000(2) 35_666 3_566
C2 N2 C2 90.000(2) 25_666 3_566
C2 N2 C2 120.000(2) 11 3_566
C2 N2 C2 120.0 28_665 3_566
C2 N2 C2 60.000(2) 4_556 3_566
C2 N2 C2 60.000(2) 2_565 3_566
C2 N2 C2 180.0 27_655 3_566
C2 N2 C2 120.000(2) . 10_556
C2 N2 C2 90.000(2) 35_666 10_556
C2 N2 C2 60.0 25_666 10_556
C2 N2 C2 90.000(3) 11 10_556
C2 N2 C2 120.000(2) 28_665 10_556
C2 N2 C2 60.0 4_556 10_556
C2 N2 C2 120.000(2) 2_565 10_556
C2 N2 C2 120.000(2) 27_655 10_556
C2 N2 C2 60.000(2) 3_566 10_556
C2 N2 C2 60.0 . 34_665
C2 N2 C2 90.000(4) 35_666 34_665
C2 N2 C2 120.000(2) 25_666 34_665
C2 N2 C2 90.000(2) 11 34_665
C2 N2 C2 60.0 28_665 34_665
C2 N2 C2 120.000(2) 4_556 34_665
C2 N2 C2 60.000(1) 2_565 34_665
C2 N2 C2 60.000(1) 27_655 34_665
C2 N2 C2 120.000(1) 3_566 34_665
C2 N2 C2 180.0 10_556 34_665
C2 N2 C2 120.000(1) . 26_656
C2 N2 C2 120.000(2) 35_666 26_656
C2 N2 C2 60.000(1) 25_666 26_656
C2 N2 C2 60.000(1) 11 26_656
C2 N2 C2 90.000(4) 28_665 26_656
C2 N2 C2 90.0 4_556 26_656
C2 N2 C2 180.0 2_565 26_656
C2 N2 C2 60.000(1) 27_655 26_656
C2 N2 C2 120.000(1) 3_566 26_656
C2 N2 C2 60.000(1) 10_556 26_656
C2 N2 C2 120.000(2) 34_665 26_656
N2 C2 C2 60.000(4) . 34_665
N2 C2 C2 60.000(2) . 2_565
C2 C2 C2 60.000(2) 34_665 2_565
N2 C2 C2 60.000(2) . 11
C2 C2 C2 90.000(13) 34_665 11
C2 C2 C2 120.000(12) 2_565 11
N2 C2 C2 60.000(1) . 4_556
C2 C2 C2 120.000(8) 34_665 4_556
C2 C2 C2 90.000(2) 2_565 4_556
C2 C2 C2 60.000(3) 11 4_556
N2 C2 C3 100.8(11) . .
C2 C2 C3 66.6(7) 34_665 .
C2 C2 C3 125.8(5) 2_565 .
C2 C2 C3 66.6(7) 11 .
C2 C2 C3 125.8(5) 4_556 .
N2 C2 C3 100.8(11) . 5_556
C2 C2 C3 125.8(5) 34_665 5_556
C2 C2 C3 66.6(7) 2_565 5_556
C2 C2 C3 125.8(5) 11 5_556
C2 C2 C3 66.6(7) 4_556 5_556
C3 C2 C3 158(2) . 5_556
C2 C3 C2 46.9(14) 34_665 27_655
C2 C3 C2 68(2) 34_665 11
C2 C3 C2 46.9(14) 27_655 11
C2 C3 C2 46.9(14) 34_665 .
C2 C3 C2 68(2) 27_655 .
C2 C3 C2 46.9(14) 11 .
C4 N3 C4 53.0(10) . 34
C4 N3 C4 127.0(10) . 10_556
C4 N3 C4 180.0 34 10_556
C4 N3 C4 101.8(17) . 3_556
C4 N3 C4 127.0(10) 34 3_556
C4 N3 C4 53.0(10) 10_556 3_556
C4 N3 C4 78.2(17) . 27
C4 N3 C4 53.0(10) 34 27
C4 N3 C4 127.0(10) 10_556 27
C4 N3 C4 180.0 3_556 27
C4 N3 C4 53.0(10) . 36
C4 N3 C4 78.2(17) 34 36
C4 N3 C4 101.8(17) 10_556 36
C4 N3 C4 127.0(10) 3_556 36
C4 N3 C4 53.0(10) 27 36
C4 N3 C4 180.0 . 25_556
C4 N3 C4 127.0(10) 34 25_556
C4 N3 C4 53.0(10) 10_556 25_556
C4 N3 C4 78.2(17) 3_556 25_556
C4 N3 C4 101.8(17) 27 25_556
C4 N3 C4 127.0(10) 36 25_556
C4 N3 C4 127.0(10) . 12_556
C4 N3 C4 101.8(17) 34 12_556
C4 N3 C4 78.2(17) 10_556 12_556
C4 N3 C4 53.0(10) 3_556 12_556
C4 N3 C4 127.0(10) 27 12_556
C4 N3 C4 180.0 36 12_556
C4 N3 C4 53.0(10) 25_556 12_556
C4 C4 C4 90.0 34 36
C4 C4 N3 63.5(5) 34 .
C4 C4 N3 63.5(5) 36 .
C4 C4 C5 119.2(5) 34 .
C4 C4 C5 119.2(5) 36 .
N3 C4 C5 82.8(16) . .
C4 C4 C4 45.000(1) 34 27
C4 C4 C4 45.000(2) 36 27
N3 C4 C4 50.9(8) . 27
C5 C4 C4 133.7(8) . 27
C4 C5 C4 92.7(17) . 3_556

loop_
_geom_bond_atom_site_label_1
_geom_bond_atom_site_label_2
_geom_bond_distance
_geom_bond_site_symmetry_2
Cm1 N1 2.475(19) 25
Cm1 N1 2.475(19) 28
Cm1 N1 2.475(19) 4
Cm1 N1 2.475(19) 27
Cm1 N1 2.475(19) 2
Cm1 N1 2.475(19) 26
Cm1 N1 2.475(19) 3
Cm1 N1 2.475(19) .
Cm1 C1 3.59(2) .
Cm1 C1 3.59(2) 25
Cm1 C1 3.59(2) 28
Cm1 C1 3.59(2) 4
S1 C1 1.55(2) .
N1 C1 1.12(3) .
N2 C2 1.46(3) .
N2 C2 1.46(3) 35_666
N2 C2 1.46(3) 25_666
N2 C2 1.46(3) 11
N2 C2 1.46(3) 28_665
N2 C2 1.46(3) 4_556
N2 C2 1.46(3) 2_565
N2 C2 1.46(3) 27_655
N2 C2 1.46(3) 3_566
N2 C2 1.46(3) 10_556
N2 C2 1.46(3) 34_665
N2 C2 1.46(3) 26_656
C2 C2 1.46(3) 34_665
C2 C2 1.46(3) 2_565
C2 C2 1.46(3) 11
C2 C2 1.46(3) 4_556
C2 C3 1.84(2) .
C2 C3 1.84(2) 5_556
C3 C2 1.84(2) 34_665
C3 C2 1.84(2) 27_655
C3 C2 1.84(2) 11
N3 C4 1.439(10) .
N3 C4 1.439(10) 34
N3 C4 1.439(10) 10_556
N3 C4 1.439(10) 3_556
N3 C4 1.439(10) 27
N3 C4 1.439(10) 36
N3 C4 1.439(10) 25_556
N3 C4 1.439(10) 12_556
C4 C4 1.28(2) 34
C4 C4 1.28(2) 36
C4 C5 1.543(10) .
C4 C4 1.82(3) 27
C5 C4 1.543(10) 3_556
